data_4000592
loop_
_publ_author_name
'Bettina V. Lotsch'
'Wolfgang Schnick'

_publ_section_title
;
Thermal Conversion of Guanylurea Dicyanamide
into Graphitic Carbon Nitride via Prototype CNx Precursors
;
_journal_name_full 'Chemistry of Materials'
_journal_paper_doi 10.1021/cm050350q
_journal_year 2005
_chemical_formula_moiety 'C2 H7 N4 O1, C2 N3'
_chemical_formula_sum 'C4 H7 N7 O'
_chemical_formula_weight 169.17
_chemical_name_common 'Guanylurea dicyanamide'
_space_group_IT_number 15
_symmetry_cell_setting monoclinic
_symmetry_space_group_name_Hall '-C 2yc'
_symmetry_space_group_name_H-M 'C 1 2/c 1'
_cell_angle_alpha 90.00
_cell_angle_beta 99.49(3)
_cell_angle_gamma 90.00
_cell_formula_units_Z 8
_cell_length_a 22.490(5)
_cell_length_b 4.8389(10)
_cell_length_c 13.824(3)
_cell_measurement_temperature 130(2)
_cell_volume 1483.8(5)
_diffrn_ambient_temperature 293(2)
_exptl_crystal_density_diffrn 1.514
_cod_original_sg_symbol_H-M 'C 2'
_cod_database_code 4000592

loop_
_symmetry_equiv_pos_as_xyz
'x, y, z'
'-x, y, -z+1/2'
'x+1/2, y+1/2, z'
'-x+1/2, y+1/2, -z+1/2'
'-x, -y, -z'
'x, -y, z-1/2'
'-x+1/2, -y+1/2, -z'
'x+1/2, -y+1/2, z-1/2'

loop_
_atom_site_label
_atom_site_type_symbol
_atom_site_fract_x
_atom_site_fract_y
_atom_site_fract_z
_atom_site_U_iso_or_equiv
_atom_site_adp_type
_atom_site_occupancy
_atom_site_symmetry_multiplicity
_atom_site_calc_flag
_atom_site_refinement_flags
_atom_site_disorder_assembly
_atom_site_disorder_group
N1 N 0.17091(5) 0.4492(3) 0.64035(8) 0.0213(2) Uani 1 1 d . . .
N2 N 0.11249(5) 0.1195(2) 0.55027(7) 0.0185(2) Uani 1 1 d . . .
N3 N 0.06855(4) 0.4706(2) 0.63139(7) 0.0160(2) Uani 1 1 d . . .
N4 N -0.03166(4) 0.5519(3) 0.63193(7) 0.0188(2) Uani 1 1 d . . .
N5 N 0.12218(5) 0.8858(3) 0.77077(8) 0.0244(2) Uani 1 1 d . . .
N6 N 0.24945(5) 1.5140(3) 0.90414(9) 0.0312(3) Uani 1 1 d . . .
N7 N 0.15417(4) 1.2535(2) 0.89212(7) 0.0198(2) Uani 1 1 d . . .
C1 C 0.11758(5) 0.3386(3) 0.60719(8) 0.0156(2) Uani 1 1 d . . .
C2 C 0.00954(5) 0.3658(3) 0.61675(7) 0.0145(2) Uani 1 1 d . . .
C3 C 0.14004(5) 1.0593(3) 0.82606(8) 0.0168(2) Uani 1 1 d . . .
C4 C 0.20558(5) 1.3856(3) 0.89538(8) 0.0197(2) Uani 1 1 d . . .
O1 O -0.00193(4) 0.1251(2) 0.59271(6) 0.02006(19) Uani 1 1 d . . .
H11 H 0.2020(8) 0.359(4) 0.6291(12) 0.027(4) Uiso 1 1 d . . .
H12 H 0.1751(8) 0.597(4) 0.6789(12) 0.032(4) Uiso 1 1 d . . .
H21 H 0.1457(8) 0.037(4) 0.5377(11) 0.026(4) Uiso 1 1 d . . .
H22 H 0.0768(8) 0.049(4) 0.5275(12) 0.028(4) Uiso 1 1 d . . .
H31 H 0.0755(7) 0.617(4) 0.6660(12) 0.026(4) Uiso 1 1 d . . .
H41 H -0.0228(8) 0.727(4) 0.6384(13) 0.035(5) Uiso 1 1 d . . .
H42 H -0.0700(7) 0.490(4) 0.6236(11) 0.026(4) Uiso 1 1 d . . .

loop_
_atom_site_aniso_label
_atom_site_aniso_U_11
_atom_site_aniso_U_22
_atom_site_aniso_U_33
_atom_site_aniso_U_23
_atom_site_aniso_U_13
_atom_site_aniso_U_12
N1 0.0133(4) 0.0202(6) 0.0300(5) -0.0038(4) 0.0026(4) -0.0004(4)
N2 0.0164(4) 0.0184(6) 0.0207(4) -0.0036(4) 0.0032(3) 0.0029(4)
N3 0.0134(4) 0.0128(6) 0.0222(4) -0.0047(4) 0.0039(3) -0.0011(3)
N4 0.0140(4) 0.0145(6) 0.0280(5) -0.0012(4) 0.0041(4) 0.0006(4)
N5 0.0282(5) 0.0211(6) 0.0240(5) -0.0022(4) 0.0048(4) -0.0057(4)
N6 0.0206(5) 0.0291(8) 0.0429(6) 0.0010(5) 0.0019(4) -0.0079(5)
N7 0.0150(4) 0.0212(6) 0.0239(5) -0.0046(4) 0.0046(3) -0.0048(4)
C1 0.0140(5) 0.0154(7) 0.0172(5) 0.0024(4) 0.0022(4) 0.0011(4)
C2 0.0146(5) 0.0144(6) 0.0145(4) 0.0002(4) 0.0023(3) -0.0010(4)
C3 0.0143(5) 0.0175(7) 0.0191(5) 0.0036(4) 0.0041(4) -0.0007(4)
C4 0.0164(5) 0.0193(7) 0.0232(5) 0.0004(4) 0.0025(4) -0.0001(4)
O1 0.0183(4) 0.0141(5) 0.0281(4) -0.0040(3) 0.0047(3) -0.0024(3)

loop_
_geom_bond_atom_site_label_1
_geom_bond_atom_site_label_2
_geom_bond_distance
_geom_bond_site_symmetry_2
_geom_bond_publ_flag
O1 C2 1.2271(15) . ?
N2 C1 1.3139(16) . ?
N3 C1 1.3630(14) . ?
N3 C2 1.4037(14) . ?
N4 C2 1.3335(16) . ?
N1 C1 1.3243(15) . ?
N5 C3 1.1614(17) . ?
C3 N7 1.3125(16) . ?
C4 N6 1.1552(17) . ?
C4 N7 1.3154(16) . ?
N1 H11 0.861(18) . ?
N1 H12 0.889(19) . ?
N2 H21 0.889(17) . ?
N2 H22 0.882(18) . ?
N3 H31 0.855(19) . ?
N4 H41 0.87(2) . ?
N4 H42 0.902(17) . ?

loop_
_cod_related_entry_id
_cod_related_entry_database
_cod_related_entry_code
1 ChemSpider 30658417
